data_1502752
loop_
_publ_author_name
'Fujii, Kotaro'
'Uekusa, Hidehiro'
'Itoda, Naoko'
'Hasegawa, Gen'
'Yonemochi, Etsuo'
'Terada, Katsuhide'
'Pan, Zhigang'
'Harris, Kenneth D. M.'

_publ_section_title
;
 Physicochemical Understanding of Polymorphism and Solid-State
 Dehydration/Rehydration Processes for the Pharmaceutical Material
 Acrinol, by Ab Initio Powder X-ray Diffraction Analysis and Other
 Techniques
;
_journal_issue 1
_journal_name_full 'The Journal of Physical Chemistry C'
_journal_page_first 580
_journal_paper_doi 10.1021/jp908636t
_journal_volume 114
_journal_year 2010
_chemical_formula_moiety 'C15H16N3O+, C3H5O3-'
_chemical_formula_sum 'C18 H21 N3 O4'
_chemical_formula_weight 343.38
_chemical_name_common 'Acrinol anhydrous form II'
_chemical_name_systematic ' ?'
_space_group_IT_number 15
_symmetry_cell_setting monoclinic
_symmetry_space_group_name_Hall '-C 2yc'
_symmetry_space_group_name_H-M 'C 1 2/c 1'
_audit_creation_date 2008-12-04T17:39
_audit_creation_method 'from EXP file using GSAS2CIF'
_audit_update_record ' 2008-12-04T17:39  Initial CIF as created by GSAS2CIF'
_cell_angle_alpha 90.0
_cell_angle_beta 100.9361(33)
_cell_angle_gamma 90.0
_cell_formula_units_Z 8
_cell_length_a 14.0496(5)
_cell_length_b 11.80399(19)
_cell_length_c 20.9323(8)
_cell_measurement_temperature 293
_cell_volume 3408.40(19)
_computing_molecular_graphics 'Mercury (CCDC)'
_computing_publication_material 'GSAS (A.C. Larson and R.B. Von Dreele 2000)'
_computing_structure_refinement GSAS
_diffrn_radiation_polarisn_ratio 0.5
_diffrn_radiation_probe x-ray
_diffrn_radiation_wavelength 1.5406
_exptl_absorpt_correction_T_max 1.00000
_exptl_absorpt_correction_T_min 1.00000
_exptl_absorpt_process_details
;   GSAS Absorption/surface roughness correction: function number 0
 No correction is applied.
;
_pd_block_id 2008-12-04T17:39|ACB_CARDIFF|kotaro_fujii|
_pd_calc_method 'Rietveld Refinement'
_pd_instr_location ' ?'
_pd_meas_2theta_range_inc 0.0167
_pd_meas_2theta_range_max 69.9299
_pd_meas_2theta_range_min 5.017
_pd_meas_number_of_points 3888
_pd_phase_name 'from C:/uk/work/acrinol/Acrinol_powder/AcB_080515_cardiff/rietveld'
_pd_proc_2theta_range_inc 0.0167
_pd_proc_2theta_range_max 69.95472
_pd_proc_2theta_range_min 5.04182
_pd_proc_info_datetime 2008-12-04T17:39:33
_pd_proc_info_excluded_regions ' ?'
_pd_proc_ls_background_function
;   GSAS Background function number 1 with 36 terms.
 Shifted Chebyshev function of 1st kind
      1:    4881.15     2:   -5626.42     3:    2261.30     4:   -543.152    
      5:   -22.6841     6:   -20.6482     7:    333.343     8:   -426.688    
      9:    287.925    10:   -108.149    11:    17.7373    12:    40.2807    
     13:   -92.0703    14:    66.1614    15:   -7.15955    16:   -14.6316    
     17:   -13.6878    18:    11.9570    19:   -15.5598    20:    28.2490    
     21:   -43.0069    22:    61.3850    23:   -61.2004    24:    11.9205    
     25:    17.1956    26:   -37.5588    27:    46.2455    28:   -39.3784    
     29:    11.0374    30:    3.94062    31:   -3.54199    32:   -6.24907    
     33:    5.66050    34:   -2.22158    35:    4.44547    36:   0.254080    
;
_pd_proc_ls_peak_cutoff 0.00100
_pd_proc_ls_profile_function
;
 CW Profile function number 3 with  19 terms
 Pseudovoigt profile coefficients as parameterized in
 P. Thompson, D.E. Cox & J.B. Hastings (1987). J. Appl. Cryst.,20,79-83.
 Asymmetry correction of L.W. Finger, D.E. Cox & A. P. Jephcoat (1994).
 J. Appl. Cryst.,27,892-900.
 Peak tails are ignored  where the intensity is below 0.0010 times the peak
   Aniso. broadening axis   0.0   0.0   1.0
;
_pd_proc_ls_prof_R_factor 0.0328
_pd_proc_ls_prof_wR_expected 0.0129
_pd_proc_ls_prof_wR_factor 0.0452
_pd_proc_number_of_points 3888
_pd_spec_mounting ' ?'
_refine_ls_goodness_of_fit_all 3.61
_refine_ls_matrix_type full
_refine_ls_number_parameters 83
_refine_ls_number_restraints 153
_refine_ls_R_Fsqd_factor 0.08533
_refine_ls_shift/su_max 0.07
_refine_ls_shift/su_mean 0.01
_refine_ls_weighting_scheme sigma
_reflns_d_resolution_high 1.345
_reflns_d_resolution_low 10.276
_reflns_limit_h_max 10
_reflns_limit_h_min 0
_reflns_limit_k_max 9
_reflns_limit_k_min 0
_reflns_limit_l_max 16
_reflns_limit_l_min -16
_reflns_number_total 739
_cod_data_source_file jp908636t_si_002.cif
_cod_data_source_block ACB_CARDIFF_publ
_cod_depositor_comments
;
The following automatic conversions were performed:

'_geom_bond_publ_flag' value 'N' changed to 'n' according to
/home/saulius/struct/CIF-dictionaries/cif_core.dic dictionary named
'cif_core.dic' version 2.4.2 from 2011-04-26 (74
times).

'_geom_angle_publ_flag' value 'N' changed to 'n' according
to /home/saulius/struct/CIF-dictionaries/cif_core.dic dictionary
named 'cif_core.dic' version 2.4.2 from 2011-04-26 (79 times).

Automatic conversion script
Id: cif_fix_values 1715 2011-07-08 13:25:40Z adriana 
;
_cod_original_cell_volume 3408.38(17)
_cod_original_formula_sum 'C18 H21.00 N3 O4'
_cod_database_code 1502752
_gsas_exptl_extinct_corr_t_min 1.00000
_gsas_exptl_extinct_corr_t_max 1.00000

loop_
_symmetry_equiv_pos_site_id
_symmetry_equiv_pos_as_xyz
1 +x,+y,+z
2 -x,+y,-z+1/2
-1 -x,-y,-z
-2 +x,-y,+z+1/2
101 +x+1/2,+y+1/2,+z
102 -x+1/2,+y+1/2,-z+1/2
-101 -x+1/2,-y+1/2,-z
-102 +x+1/2,-y+1/2,+z+1/2

loop_
_atom_site_type_symbol
_atom_site_label
_atom_site_fract_x
_atom_site_fract_y
_atom_site_fract_z
_atom_site_occupancy
_atom_site_thermal_displace_type
_atom_site_U_iso_or_equiv
_atom_site_symmetry_multiplicity
C C1 0.32308(24) 0.42919(14) 0.97122(15) 1.0 Uiso 0.0823(11) 8
C C2 0.23238(16) 0.38026(6) 0.95508(5) 1.0 Uiso 0.0823(11) 8
C C3 0.16594(26) 0.38846(15) 0.99840(14) 1.0 Uiso 0.0823(11) 8
C C4 0.06975(22) 0.33945(14) 0.98491(14) 1.0 Uiso 0.0823(11) 8
C C5 0.00808(24) 0.35227(15) 1.03163(15) 1.0 Uiso 0.0823(11) 8
C C6 -0.08785(14) 0.30764(5) 1.02350(5) 1.0 Uiso 0.0823(11) 8
C C7 -0.14342(8) 0.32234(8) 1.06953(8) 1.0 Uiso 0.0823(11) 8
C C8 -0.10711(20) 0.38359(11) 1.12817(12) 1.0 Uiso 0.0823(11) 8
C C9 -0.01442(15) 0.42799(5) 1.13754(5) 1.0 Uiso 0.0823(11) 8
C C10 0.04266(25) 0.41267(13) 1.08999(13) 1.0 Uiso 0.0823(11) 8
N N11 0.13387(15) 0.45797(6) 1.10132(5) 1.0 Uiso 0.0823(11) 8
C C12 0.19427(24) 0.44678(14) 1.05729(13) 1.0 Uiso 0.0823(11) 8
C C13 0.28160(14) 0.51069(6) 1.06760(5) 1.0 Uiso 0.0823(11) 8
C C14 0.34451(8) 0.50267(8) 1.02497(8) 1.0 Uiso 0.0823(11) 8
O O15 0.38778(31) 0.44017(18) 0.93021(16) 1.0 Uiso 0.0823(11) 8
C C16 0.36862(8) 0.36849(9) 0.87362(8) 1.0 Uiso 0.093(4) 8
C C17 0.45252(8) 0.38391(7) 0.83868(5) 1.0 Uiso 0.093(4) 8
N N18 0.04322(6) 0.28082(6) 0.93024(5) 1.0 Uiso 0.0823(11) 8
N N19 -0.16199(7) 0.39845(5) 1.17436(4) 1.0 Uiso 0.1189(11) 8
O O21 0.16191(26) 0.5826(5) 0.2030(4) 1.0 Uiso 0.1463(21) 8
O O20 0.16466(12) 0.7500(6) 0.14980(26) 1.0 Uiso 0.1463(21) 8
C C22 0.16349(10) 0.6889(4) 0.19860(18) 1.0 Uiso 0.1463(21) 8
C C23 0.16422(7) 0.74709(19) 0.26395(10) 1.0 Uiso 0.1463(21) 8
C C24 0.14071(6) 0.86794(11) 0.25399(4) 1.0 Uiso 0.1463(21) 8
O O25 0.10007(9) 0.68858(10) 0.29766(12) 1.0 Uiso 0.1463(21) 8
H H26 0.21236 0.34373 0.91262 1.0 Uiso 0.0938(14) 8
H H27 -0.11236 0.25787 0.98656 1.0 Uiso 0.0938(14) 8
H H28 -0.20578 0.28307 1.06514 1.0 Uiso 0.0938(14) 8
H H29 0.00856 0.4777 1.17477 1.0 Uiso 0.0938(14) 8
H H30 0.30062 0.55449 1.10777 1.0 Uiso 0.0938(14) 8
H H31 0.40763 0.54064 1.03501 1.0 Uiso 0.0938(14) 8
H H32 0.36477 0.28926 0.88689 1.0 Uiso 0.103(6) 8
H H33 0.30811 0.39064 0.84481 1.0 Uiso 0.103(6) 8
H H34 0.45367 0.321 0.80829 1.0 Uiso 0.103(6) 8
H H35 0.51345 0.38528 0.87052 1.0 Uiso 0.103(6) 8
H H36 0.44479 0.45548 0.81453 1.0 Uiso 0.103(6) 8
H H37 -0.01506 0.24656 0.92186 1.0 Uiso 0.0938(14) 8
H H38 0.07974 0.28352 0.89929 1.0 Uiso 0.0938(14) 8
H H39 -0.138 0.43714 1.21092 1.0 Uiso 0.0938(14) 8
H H40 -0.22233 0.36962 1.1684 1.0 Uiso 0.0938(14) 8
H H41 0.15655 0.49328 1.14043 1.0 Uiso 0.199(6) 8
H H42 0.22989 0.74133 0.28989 1.0 Uiso 0.1706(25) 8
H H43 0.11794 0.89779 0.29211 1.0 Uiso 0.1706(25) 8
H H44 0.19884 0.90934 0.24799 1.0 Uiso 0.1706(25) 8
H H45 0.08984 0.87693 0.21522 1.0 Uiso 0.1706(25) 8
H H46A 0.12045 0.62231 0.30617 0.5 Uiso 0.1706(25) 8
H H46B 0.04321 0.69296 0.27625 0.5 Uiso 0.1706(25) 8

loop_
_atom_type_symbol
_atom_type_number_in_cell
_atom_type_scat_dispersion_real
_atom_type_scat_dispersion_imag
_atom_type_scat_Cromer_Mann_a1
_atom_type_scat_Cromer_Mann_a2
_atom_type_scat_Cromer_Mann_a3
_atom_type_scat_Cromer_Mann_a4
_atom_type_scat_Cromer_Mann_b1
_atom_type_scat_Cromer_Mann_b2
_atom_type_scat_Cromer_Mann_b3
_atom_type_scat_Cromer_Mann_b4
_atom_type_scat_Cromer_Mann_c
_atom_type_scat_source
C 144.0 0.000 0.000 2.31000 20.8439 1.02000 10.2075 1.58860 0.56870 0.86500 51.6512 0.21560 International_Tables_Vol_C
N 24.0 0.000 0.000 12.2126 0.00570 3.13220 9.89330 2.01250 28.9975 1.16630 0.58260 -11.529 International_Tables_Vol_C
O 32.0 0.000 0.000 3.04850 13.2771 2.28680 5.70110 1.54630 0.32390 0.86700 32.9089 0.25080 International_Tables_Vol_C
H 168.0 0.000 0.000 0.49300 10.5109 0.32291 26.1257 0.14019 3.14236 0.04081 57.7997 0.00304 International_Tables_Vol_C

loop_
_geom_angle_atom_site_label_1
_geom_angle_atom_site_label_2
_geom_angle_atom_site_label_3
_geom_angle
_geom_angle_site_symmetry_1
_geom_angle_site_symmetry_3
_geom_angle_publ_flag
C2 C1 C14 120.05(24) 1_555 1_555 n
C2 C1 O15 125.28(28) 1_555 1_555 n
C14 C1 O15 112.08(24) 1_555 1_555 n
C1 C2 C3 120.14(19) 1_555 1_555 n
C1 C2 H26 119.90(18) 1_555 1_555 n
C3 C2 H26 119.85(19) 1_555 1_555 n
C2 C3 C4 123.34(25) 1_555 1_555 n
C2 C3 C12 118.86(26) 1_555 1_555 n
C4 C3 C12 117.80(27) 1_555 1_555 n
C3 C4 C5 119.20(27) 1_555 1_555 n
C3 C4 N18 118.37(24) 1_555 1_555 n
C5 C4 N18 122.40(24) 1_555 1_555 n
C4 C5 C6 124.03(26) 1_555 1_555 n
C4 C5 C10 119.24(27) 1_555 1_555 n
C6 C5 C10 116.73(25) 1_555 1_555 n
C5 C6 C7 121.60(16) 1_555 1_555 n
C5 C6 H27 119.87(18) 1_555 1_555 n
C7 C6 H27 118.16(17) 1_555 1_555 n
C6 C7 C8 120.79(14) 1_555 1_555 n
C6 C7 H28 119.72(17) 1_555 1_555 n
C8 C7 H28 119.07(17) 1_555 1_555 n
C7 C8 C9 119.05(19) 1_555 1_555 n
C7 C8 N19 121.16(19) 1_555 1_555 n
C9 C8 N19 119.79(18) 1_555 1_555 n
C8 C9 C10 120.00(17) 1_555 1_555 n
C8 C9 H29 119.94(18) 1_555 1_555 n
C10 C9 H29 119.65(18) 1_555 1_555 n
C5 C10 C9 121.82(26) 1_555 1_555 n
C5 C10 N11 120.18(24) 1_555 1_555 n
C9 C10 N11 118.00(21) 1_555 1_555 n
C10 N11 C12 121.63(18) 1_555 1_555 n
C10 N11 H41 119.12(18) 1_555 1_555 n
C12 N11 H41 119.15(19) 1_555 1_555 n
C3 C12 N11 121.95(25) 1_555 1_555 n
C3 C12 C13 119.13(24) 1_555 1_555 n
N11 C12 C13 118.22(21) 1_555 1_555 n
C12 C13 C14 120.55(14) 1_555 1_555 n
C12 C13 H30 119.81(17) 1_555 1_555 n
C14 C13 H30 119.31(17) 1_555 1_555 n
C1 C14 C13 119.71(16) 1_555 1_555 n
C1 C14 H31 120.06(18) 1_555 1_555 n
C13 C14 H31 119.79(17) 1_555 1_555 n
C1 O15 C16 114.67(30) 1_555 1_555 n
O15 C16 C17 106.63(19) 1_555 1_555 n
O15 C16 H32 109.86(12) 1_555 1_555 n
O15 C16 H33 110.78(15) 1_555 1_555 n
C17 C16 H32 110.01(13) 1_555 1_555 n
C17 C16 H33 109.58(13) 1_555 1_555 n
H32 C16 H33 109.94(11) 1_555 1_555 n
C16 C17 H34 109.47(10) 1_555 1_555 n
C16 C17 H35 109.48(9) 1_555 1_555 n
C16 C17 H36 109.47(9) 1_555 1_555 n
H34 C17 H35 109.52(9) 1_555 1_555 n
H34 C17 H36 109.40(10) 1_555 1_555 n
H35 C17 H36 109.50(9) 1_555 1_555 n
C4 N18 H37 119.87(15) 1_555 1_555 n
C4 N18 H38 119.75(14) 1_555 1_555 n
H37 N18 H38 119.83(13) 1_555 1_555 n
C8 N19 H39 119.97(13) 1_555 1_555 n
C8 N19 H40 119.99(13) 1_555 1_555 n
H39 N19 H40 120.04(12) 1_555 1_555 n
O21 C22 O20 129.5(5) 1_555 1_555 n
O21 C22 C23 112.3(5) 1_555 1_555 n
O20 C22 C23 118.2(4) 1_555 1_555 n
C22 C23 C24 110.22(23) 1_555 1_555 n
C22 C23 O25 109.15(21) 1_555 1_555 n
C22 C23 H42 108.08(16) 1_555 1_555 n
C24 C23 O25 113.24(13) 1_555 1_555 n
C24 C23 H42 107.97(16) 1_555 1_555 n
O25 C23 H42 108.04(16) 1_555 1_555 n
C23 C24 H43 109.43(12) 1_555 1_555 n
C23 C24 H44 109.37(10) 1_555 1_555 n
C23 C24 H45 109.36(10) 1_555 1_555 n
H43 C24 H44 109.50(10) 1_555 1_555 n
H43 C24 H45 109.62(9) 1_555 1_555 n
H44 C24 H45 109.54(9) 1_555 1_555 n
C23 O25 H46A 109.51(19) 1_555 1_555 n
C23 O25 H46B 109.44(17) 1_555 1_555 n
H46A O25 H46B 114.95(15) 1_555 1_555 n

loop_
_geom_bond_atom_site_label_1
_geom_bond_atom_site_label_2
_geom_bond_distance
_geom_bond_site_symmetry_2
_geom_bond_publ_flag
C1 C2 1.3813(30) 1_555 n
C1 C14 1.4074(32) 1_555 n
C1 O15 1.370(4) 1_555 n
C2 C1 1.3813(30) 1_555 n
C2 C3 1.4226(33) 1_555 n
C2 H26 0.9800(10) 1_555 n
C3 C2 1.4226(33) 1_555 n
C3 C4 1.4477(33) 1_555 n
C3 C12 1.4022(33) 1_555 n
C4 C3 1.4477(33) 1_555 n
C4 C5 1.4324(34) 1_555 n
C4 N18 1.3287(32) 1_555 n
C5 C4 1.4324(34) 1_555 n
C5 C6 1.4269(32) 1_555 n
C5 C10 1.4183(33) 1_555 n
C6 C5 1.4269(32) 1_555 n
C6 C7 1.3615(25) 1_555 n
C6 H27 0.9800(10) 1_555 n
C7 C6 1.3615(25) 1_555 n
C7 C8 1.4325(28) 1_555 n
C7 H28 0.9800(10) 1_555 n
C8 C7 1.4325(28) 1_555 n
C8 C9 1.3827(27) 1_555 n
C8 N19 1.3575(31) 1_555 n
C9 C8 1.3827(27) 1_555 n
C9 C10 1.4034(33) 1_555 n
C9 H29 0.9799(10) 1_555 n
C10 C5 1.4183(33) 1_555 n
C10 C9 1.4034(33) 1_555 n
C10 N11 1.3671(32) 1_555 n
N11 C10 1.3671(32) 1_555 n
N11 C12 1.3724(32) 1_555 n
N11 H41 0.9200(10) 1_555 n
C12 C3 1.4022(33) 1_555 n
C12 N11 1.3724(32) 1_555 n
C12 C13 1.4215(32) 1_555 n
C13 C12 1.4215(32) 1_555 n
C13 C14 1.3732(25) 1_555 n
C13 H30 0.9801(10) 1_555 n
C14 C1 1.4074(32) 1_555 n
C14 C13 1.3732(25) 1_555 n
C14 H31 0.9801(10) 1_555 n
O15 C1 1.370(4) 1_555 n
O15 C16 1.439(4) 1_555 n
C16 O15 1.439(4) 1_555 n
C16 C17 1.5116(19) 1_555 n
C16 H32 0.9799(9) 1_555 n
C16 H33 0.9800(9) 1_555 n
C17 C16 1.5116(19) 1_555 n
C17 H34 0.9800(9) 1_555 n
C17 H35 0.9801(9) 1_555 n
C17 H36 0.9799(9) 1_555 n
N18 C4 1.3287(32) 1_555 n
N18 H37 0.9002(9) 1_555 n
N18 H38 0.9000(9) 1_555 n
N19 C8 1.3575(31) 1_555 n
N19 H39 0.9000(9) 1_555 n
N19 H40 0.9000(9) 1_555 n
O21 C22 1.259(4) 1_555 n
O20 C22 1.253(4) 1_555 n
C22 O21 1.259(4) 1_555 n
C22 O20 1.253(4) 1_555 n
C22 C23 1.5289(34) 1_555 n
C23 C22 1.5289(34) 1_555 n
C23 C24 1.4701(23) 1_555 n
C23 O25 1.4244(23) 1_555 n
C23 H42 0.9800(8) 1_555 n
C24 C23 1.4701(23) 1_555 n
C24 H43 0.9800(9) 1_555 n
C24 H44 0.9800(9) 1_555 n
C24 H45 0.9800(9) 1_555 n
O25 C23 1.4244(23) 1_555 n
O25 H46A 0.8404(10) 1_555 n
O25 H46B 0.8402(10) 1_555 n
